data_7114839
loop_
_publ_author_name
'Jetti, Ram K. R.'
'Nangia, Ashwini'
'Xue, Feng'
'Mak, Thomas C. W.'

_publ_section_title
;
 Polar host--guest assembly mediated by halogen&#x2025;\p interaction:
 inclusion complexes of 2,4,6-tris(4-halophenoxy)-1,3,5-triazine (halo =
 chloro, bromo) with trihalobenzene (halo = bromo, iodo)
;
_journal_issue 10
_journal_name_full 'Chemical Communications'
_journal_page_first 919
_journal_paper_doi 10.1039/b102150h
_journal_year 2001
_chemical_formula_moiety '(C21 H12 N3 O3 Br3).(C6 H3 Br3)'
_chemical_formula_sum 'C27 H15 Br6 N3 O3'
_chemical_formula_weight 908.88
_chemical_melting_point 508.1(10)
_chemical_name_common
;
2,4,6-tris-(4-bromophenoxy)-1,3,5-triazine, tribromobenzene clathrate
;
_chemical_name_systematic
; 
?
;
_space_group_IT_number 173
_symmetry_cell_setting hexagonal
_symmetry_space_group_name_Hall 'P 6c'
_symmetry_space_group_name_H-M 'P 63'
_atom_sites_solution_hydrogens geom
_atom_sites_solution_primary direct
_atom_sites_solution_secondary difmap
_audit_creation_method SHELXL-97
_cell_angle_alpha 90.00
_cell_angle_beta 90.00
_cell_angle_gamma 120.00
_cell_formula_units_Z 2
_cell_length_a 15.4420(13)
_cell_length_b 15.4420(13)
_cell_length_c 6.9909(7)
_cell_measurement_temperature 294(2)
_cell_volume 1443.7(2)
_computing_cell_refinement 'BioteX 1.0 (MSC, 1995)'
_computing_data_collection 'BioteX 1.0 (MSC, 1995)'
_computing_data_reduction 'BioteX 1.0 (MSC, 1995)'
_computing_molecular_graphics 'XP in SHELXTL-PC (Siemens, 1990)'
_computing_structure_refinement 'SHELXL-97 (Sheldrick, 1997)'
_computing_structure_solution 'SHELXS-97 (Sheldrick, 1990)'
_diffrn_ambient_temperature 294(2)
_diffrn_measured_fraction_theta_full 0.972
_diffrn_measured_fraction_theta_max 0.972
_diffrn_measurement_device_type 'Rigaku RAXIS IIc'
_diffrn_measurement_method 'taking xx oscillation frames'
_diffrn_radiation_monochromator graphite
_diffrn_radiation_source
;
Rigaku RU-200 rotating-anode generator powered at 50kV / 90mA
;
_diffrn_radiation_type MoK\a
_diffrn_radiation_wavelength 0.71073
_diffrn_reflns_av_R_equivalents 0.1359
_diffrn_reflns_av_sigmaI/netI 0.1014
_diffrn_reflns_limit_h_max 18
_diffrn_reflns_limit_h_min 0
_diffrn_reflns_limit_k_max 16
_diffrn_reflns_limit_k_min -18
_diffrn_reflns_limit_l_max 8
_diffrn_reflns_limit_l_min -8
_diffrn_reflns_number 4453
_diffrn_reflns_theta_full 25.55
_diffrn_reflns_theta_max 25.55
_diffrn_reflns_theta_min 1.52
_exptl_absorpt_coefficient_mu 8.378
_exptl_absorpt_correction_type empirical
_exptl_absorpt_process_details 'ABSCOR (Higashi, 1995)'
_exptl_crystal_colour Colorless
_exptl_crystal_density_diffrn 2.091
_exptl_crystal_density_method 'not measured'
_exptl_crystal_description prism
_exptl_crystal_F_000 864
_exptl_crystal_size_max 0.40
_exptl_crystal_size_mid 0.30
_exptl_crystal_size_min 0.20
_refine_diff_density_max 0.649
_refine_diff_density_min -0.480
_refine_diff_density_rms 0.115
_refine_ls_abs_structure_details 'Flack H D (1983), Acta Cryst. A39, 876-881'
_refine_ls_abs_structure_Flack 0.36(4)
_refine_ls_extinction_coef 0.022(3)
_refine_ls_extinction_expression Fc^*^=kFc[1+0.001xFc^2^\l^3^/sin(2\q)]^-1/4^
_refine_ls_extinction_method SHELXL
_refine_ls_goodness_of_fit_ref 1.105
_refine_ls_hydrogen_treatment mixed
_refine_ls_matrix_type full
_refine_ls_number_parameters 120
_refine_ls_number_reflns 1715
_refine_ls_number_restraints 36
_refine_ls_restrained_S_all 1.097
_refine_ls_R_factor_all 0.0771
_refine_ls_R_factor_gt 0.0706
_refine_ls_shift/su_max 0.000
_refine_ls_shift/su_mean 0.000
_refine_ls_structure_factor_coef Fsqd
_refine_ls_weighting_details 'calc w=1/[\s^2^(Fo^2^)+(0.0993P)^2^+0.0706P] where P=(Fo^2^+2Fc^2^)/3'
_refine_ls_weighting_scheme calc
_refine_ls_wR_factor_gt 0.1681
_refine_ls_wR_factor_ref 0.1732
_reflns_number_gt 1587
_reflns_number_total 1715
_reflns_threshold_expression >2sigma(I)
_cod_data_source_file b102150h.txt
_cod_data_source_block BRPOT.TBB
_cod_depositor_comments
;
The following automatic conversions were performed:
'_atom_site_symetry_multiplicity' tag replaced with
'_atom_site_symmetry_multiplicity'.

Automatic conversion script
Id: cif_correct_tags 1440 2010-10-19 06:21:57Z saulius 

The following automatic conversions were performed:

'_chemical_melting_point' value '234-236 deg C' was changed to
'508.1(10)' - it was converted from degrees Celsius(C) to Kelvins(K),
the average value was taken and precision was
estimated.

'_symmetry_cell_setting' value 'Hexagonal' changed to
'hexagonal' according to
/usr/data/users/saulius/automatic-downloads/retrospective/RSC/lib/dictionaries/cif_core.dic
dictionary named 'cif_core.dic' version 2.4.2 from
2011-04-26.

'_exptl_absorpt_correction_type' value 'Empirical'
changed to 'empirical' according to
/usr/data/users/saulius/automatic-downloads/retrospective/RSC/lib/dictionaries/cif_core.dic
dictionary named 'cif_core.dic' version 2.4.2 from 2011-04-26.

Automatic conversion script
Id: cif_fix_values 2281 2013-09-26 08:29:07Z andrius 
;
_cod_original_sg_symbol_H-M P6(3)
_cod_database_code 7114839

loop_
_symmetry_equiv_pos_as_xyz
'x, y, z'
'-y, x-y, z'
'-x+y, -x, z'
'-x, -y, z+1/2'
'y, -x+y, z+1/2'
'x-y, x, z+1/2'

loop_
_atom_site_label
_atom_site_type_symbol
_atom_site_fract_x
_atom_site_fract_y
_atom_site_fract_z
_atom_site_U_iso_or_equiv
_atom_site_adp_type
_atom_site_occupancy
_atom_site_symmetry_multiplicity
_atom_site_calc_flag
_atom_site_refinement_flags
N1 N 0.6306(3) 0.3987(3) 0.1710(12) 0.0492(11) Uani 1 1 d U
C1 C 0.5726(4) 0.3006(4) 0.1711(14) 0.0468(11) Uani 1 1 d U
O1 O 0.4737(3) 0.2603(3) 0.1746(10) 0.0530(9) Uani 1 1 d DU
C2 C 0.4317(4) 0.3233(3) 0.1654(11) 0.0499(12) Uani 1 1 d DU
C3 C 0.3749(5) 0.3189(6) 0.3210(11) 0.0583(15) Uani 1 1 d DU
H3 H 0.3679 0.2781 0.4246 0.070 Uiso 1 1 calc R
C4 C 0.3279(5) 0.3764(5) 0.3218(12) 0.0583(15) Uani 1 1 d DU
H4 H 0.2890 0.3745 0.4250 0.070 Uiso 1 1 calc R
C5 C 0.3408(4) 0.4353(4) 0.1668(11) 0.0522(12) Uani 1 1 d DU
C6 C 0.3988(5) 0.4410(5) 0.0119(13) 0.0569(16) Uani 1 1 d DU
H6 H 0.4069 0.4827 -0.0907 0.068 Uiso 1 1 calc R
C7 C 0.4447(5) 0.3837(5) 0.0116(12) 0.0565(15) Uani 1 1 d DU
H7 H 0.4839 0.3861 -0.0915 0.068 Uiso 1 1 calc R
Br1 Br 0.28084(4) 0.51713(5) 0.1679(2) 0.0601(2) Uani 1 1 d DU
Br2 Br 0.21062(9) 0.00091(12) 0.3045(2) 0.1150(4) Uani 1 1 d U
C8 C 0.0891(7) 0.0002(7) 0.2965(15) 0.074(2) Uani 1 1 d U
C9 C 0.0015(7) -0.0886(7) 0.2970(15) 0.071(2) Uani 1 1 d U
H9 H 0.0021 -0.1485 0.2977 0.085 Uiso 1 1 calc R

loop_
_atom_site_aniso_label
_atom_site_aniso_U_11
_atom_site_aniso_U_22
_atom_site_aniso_U_33
_atom_site_aniso_U_23
_atom_site_aniso_U_13
_atom_site_aniso_U_12
N1 0.045(2) 0.044(2) 0.061(3) -0.012(3) -0.002(4) 0.0241(17)
C1 0.044(2) 0.049(2) 0.050(3) 0.005(4) 0.002(4) 0.0255(19)
O1 0.0418(17) 0.0470(18) 0.070(2) 0.003(3) 0.005(3) 0.0221(14)
C2 0.040(2) 0.041(2) 0.068(3) -0.002(4) -0.004(4) 0.0194(19)
C3 0.058(3) 0.071(4) 0.055(4) 0.010(3) 0.007(3) 0.040(3)
C4 0.058(3) 0.067(4) 0.057(4) 0.001(3) 0.007(3) 0.037(3)
C5 0.046(2) 0.048(3) 0.061(3) -0.009(4) -0.003(4) 0.023(2)
C6 0.050(3) 0.057(4) 0.061(4) 0.005(3) 0.005(3) 0.025(3)
C7 0.055(3) 0.064(4) 0.056(3) 0.004(3) 0.013(3) 0.033(3)
Br1 0.0622(3) 0.0611(3) 0.0677(4) -0.0018(5) 0.0006(5) 0.0389(3)
Br2 0.0937(6) 0.1656(10) 0.1096(9) -0.0009(9) 0.0008(7) 0.0828(7)
C8 0.079(4) 0.088(5) 0.058(4) 0.009(4) 0.010(5) 0.044(4)
C9 0.093(4) 0.075(4) 0.053(4) 0.001(4) -0.002(4) 0.047(4)

loop_
_atom_type_symbol
_atom_type_description
_atom_type_scat_dispersion_real
_atom_type_scat_dispersion_imag
_atom_type_scat_source
C C 0.0033 0.0016 'International Tables Vol C Tables 4.2.6.8 and 6.1.1.4'
H H 0.0000 0.0000 'International Tables Vol C Tables 4.2.6.8 and 6.1.1.4'
N N 0.0061 0.0033 'International Tables Vol C Tables 4.2.6.8 and 6.1.1.4'
O O 0.0106 0.0060 'International Tables Vol C Tables 4.2.6.8 and 6.1.1.4'
Br Br -0.2901 2.4595 'International Tables Vol C Tables 4.2.6.8 and 6.1.1.4'

loop_
_geom_angle_atom_site_label_1
_geom_angle_atom_site_label_2
_geom_angle_atom_site_label_3
_geom_angle
_geom_angle_site_symmetry_1
_geom_angle_site_symmetry_3
C1 N1 C1 112.7(5) . 3_665
N1 C1 O1 120.0(5) . .
N1 C1 N1 127.3(5) . 2_655
O1 C1 N1 112.7(4) . 2_655
C1 O1 C2 119.4(4) . .
C7 C2 C3 121.8(6) . .
C7 C2 O1 122.8(6) . .
C3 C2 O1 115.4(6) . .
C2 C3 C4 119.4(7) . .
C5 C4 C3 118.1(7) . .
C4 C5 C6 122.6(7) . .
C4 C5 Br1 118.8(5) . .
C6 C5 Br1 118.5(6) . .
C5 C6 C7 119.0(7) . .
C2 C7 C6 119.1(7) . .
C9 C8 C9 120.4(10) . 2
C9 C8 Br2 119.6(8) . .
C9 C8 Br2 120.0(7) 2 .
C8 C9 C8 119.6(10) . 3

loop_
_geom_bond_atom_site_label_1
_geom_bond_atom_site_label_2
_geom_bond_distance
_geom_bond_site_symmetry_2
N1 C1 1.318(7) .
N1 C1 1.340(7) 3_665
C1 O1 1.330(6) .
C1 N1 1.340(7) 2_655
O1 C2 1.416(7) .
C2 C7 1.370(9) .
C2 C3 1.377(9) .
C3 C4 1.400(10) .
C4 C5 1.364(10) .
C5 C6 1.380(10) .
C5 Br1 1.903(6) .
C6 C7 1.383(10) .
Br2 C8 1.873(9) .
C8 C9 1.361(13) .
C8 C9 1.391(13) 2
C9 C8 1.391(13) 3
